data_7131111
loop_
_publ_author_name
'Liu, Wei-Dong'
'Li, Guan-Jun'
'Xu, Han'
'Deng, Yong-Kai'
'Du, Ming-Hao'
'Long, La-Sheng'
'Zheng, Lan-Sun'
'Kong, Xiang-Jian'

_publ_section_title
;
 Circularly polarized luminescence and performance modulation of chiral
 europium-titanium (Eu<sub>2</sub>Ti<sub>4</sub>)-oxo clusters.
;
_journal_issue 3
_journal_name_full 'Chemical communications (Cambridge, England)'
_journal_page_first 346
_journal_page_last 349
_journal_paper_doi 10.1039/d2cc05816b
_journal_volume 59
_journal_year 2023
_chemical_absolute_configuration ad
_chemical_formula_moiety 'C17 H18 N2'
_chemical_formula_sum 'C17 H18 N2'
_chemical_formula_weight 250.33
_space_group_crystal_system orthorhombic
_space_group_IT_number 19
_space_group_name_Hall 'P 2ac 2ab'
_space_group_name_H-M_alt 'P 21 21 21'
_atom_sites_solution_hydrogens geom
_atom_sites_solution_primary dual
_audit_creation_date 2022-11-04
_audit_creation_method
;
Olex2 1.3
(compiled 2020.11.12 svn.r5f609507 for OlexSys, GUI svn.r6408)
;
_audit_update_record
;
2022-11-29 deposited with the CCDC.	2022-11-30 downloaded from the CCDC.
;
_cell_angle_alpha 90
_cell_angle_beta 90
_cell_angle_gamma 90
_cell_formula_units_Z 4
_cell_length_a 9.18570(10)
_cell_length_b 9.95130(10)
_cell_length_c 14.77970(10)
_cell_measurement_reflns_used 27089
_cell_measurement_temperature 100.0(8)
_cell_measurement_theta_max 75.0210
_cell_measurement_theta_min 2.9840
_cell_volume 1351.01(2)
_computing_cell_refinement 'CrysAlisPro 1.171.41.110a (Rigaku OD, 2021)'
_computing_data_collection 'CrysAlisPro 1.171.41.110a (Rigaku OD, 2021)'
_computing_data_reduction 'CrysAlisPro 1.171.41.110a (Rigaku OD, 2021)'
_computing_molecular_graphics 'Olex2 1.3 (Dolomanov et al., 2009)'
_computing_publication_material 'Olex2 1.3 (Dolomanov et al., 2009)'
_computing_structure_refinement 'SHELXL 2018/3 (Sheldrick, 2015)'
_computing_structure_solution 'SHELXT 2018/2 (Sheldrick, 2018)'
_diffrn_ambient_environment N~2~
_diffrn_ambient_temperature 100.0(8)
_diffrn_detector 'Hybrid Pixel Array Detector'
_diffrn_detector_area_resol_mean 10.0000
_diffrn_detector_type HyPix
_diffrn_measured_fraction_theta_full 0.999
_diffrn_measured_fraction_theta_max 0.980
_diffrn_measurement_details
;
List of Runs (angles in degrees, time in seconds):

  # Type    Start    End  Width  t~exp~   \w     \q     \k     \f   Frames
#--------------------------------------------------------------------------
  1  \w     11.00  52.00   0.50    0.20    --   43.34  82.00 -96.00   82
  2  \w    103.00 128.00   0.50    0.60    --  109.59  82.00 -96.00   50
  3  \w     45.00  70.00   0.50    0.60    --  109.59 -61.00  90.00   50
  4  \w     40.00  69.00   0.50    0.60    --  109.59 -61.00  30.00   58
  5  \w     45.00 104.00   0.50    0.60    --  109.59 -77.00-180.00  118
  6  \w    -75.00  -6.00   0.50    0.20    --  -43.34  82.00 -96.00  138
  7  \w    -99.00 -74.00   0.50    0.60    --  -96.00  82.00 -96.00   50
  8  \w    -90.00 -51.00   0.50    0.60    --  -96.00 125.00  90.00   78
  9  \w      0.00  31.00   0.50    0.20    --  -43.34  82.00 -96.00   62
 10  \w   -100.00 -71.00   0.50    0.20    --  -43.34 -77.00   0.00   58
 11  \w   -102.00 -76.00   0.50    0.20    --  -43.34 -77.00  90.00   52
 12  \w    -71.00 -12.00   0.50    0.20    --  -43.34 -77.00  90.00  118
 13  \w    -73.00 -19.00   0.50    0.20    --  -43.34 -57.00  90.00  108
 14  \w    -66.00 -12.00   0.50    0.20    --  -43.34 -77.00   0.00  108
 15  \w   -117.00 -12.00   0.50    0.20    --  -43.34 -77.00-120.00  210
 16  \w   -111.00 -12.00   0.50    0.20    --  -43.34 -77.00 -60.00  198
 17  \w    -76.00 -19.00   0.50    0.20    --  -43.34 -57.00   0.00  114
 18  \w   -116.00 -54.00   0.50    0.20    --  -43.34 -57.00 150.00  124
 19  \w    -52.00 -24.00   0.50    0.20    --  -43.34 -57.00 150.00   56
 20  \w    -45.00 -18.00   0.50    0.20    --  -43.34 -37.00 150.00   54
 21  \w    -96.00 -60.00   0.50    0.20    --  -43.34 -37.00 150.00   72
 22  \w   -103.00 -65.00   0.50    0.60    --  -96.00 -79.00 173.75   76
 23  \w   -171.00-110.00   0.50    0.60    --  -96.00 -79.00 173.75  122
 24  \w   -170.00-127.00   0.50    0.60    --  -96.00 -77.00  90.00   86
 25  \w    -92.00 -66.00   0.50    0.60    --  -96.00 -77.00  90.00   52
 26  \w   -138.00-112.00   0.50    0.60    --  -96.00 -77.00  30.00   52
 27  \w   -147.00-111.00   0.50    0.60    --  -96.00 -77.00 120.00   72
 28  \w   -109.00 -66.00   0.50    0.60    --  -96.00 -77.00 120.00   86
 29  \w   -170.00 -65.00   0.50    0.60    --  -96.00 -77.00  45.99  210
 30  \w   -171.00 -65.00   0.50    0.60    --  -96.00 -77.00 -30.00  212
 31  \w    -96.00 -65.00   0.50    0.60    --  -96.00 -77.00-126.90   62
 32  \w   -170.00 -65.00   0.50    0.60    --  -96.00 -77.00-150.00  210
 33  \w   -168.00-128.00   0.50    0.60    --  -96.00 -77.00-126.90   80
 34  \w   -168.00-121.00   0.50    0.60    --  -96.00 -77.00-107.48   94
 35  \w   -126.00 -99.00   0.50    0.60    --  -96.00 -77.00-126.90   54
 36  \w   -170.00-104.00   0.50    0.60    --  -96.00 -77.00-180.00  132
 37  \w    -95.00 -66.00   0.50    0.60    --  -96.00 -77.00-180.00   58
 38  \w    -90.00 -65.00   0.50    0.60    --  -96.00 -77.00 -20.05   50
 39  \w    -92.00 -65.00   0.50    0.60    --  -96.00 -77.00  30.00   54
 40  \w   -113.00 -65.00   0.50    0.60    --  -96.00 -77.00 154.55   96
 41  \w   -171.00-122.00   0.50    0.60    --  -96.00 -77.00 154.55   98
 42  \w   -164.00-113.00   0.50    0.60    --  -96.00 -76.00  97.87  102
 43  \w   -101.00 -65.00   0.50    0.60    --  -96.00 -76.00  97.87   72
 44  \w   -168.00-128.00   0.50    0.60    --  -96.00 -76.00 -38.36   80
 45  \w   -170.00 -66.00   0.50    0.60    --  -96.00 -75.00 -91.27  208
 46  \w    -90.00 -65.00   0.50    0.60    --  -96.00 -77.00-107.48   50
 47  \w   -121.00 -66.00   0.50    0.60    --  -96.00 -76.00 -38.36  110
 48  \w    -96.00 -66.00   0.50    0.60    --  -96.00 -74.00 -13.70   60
 49  \w   -138.00 -67.00   0.50    0.60    --  -96.00 -72.00  -4.27  142
 50  \w   -154.00-127.00   0.50    0.60    --  -96.00 -72.00  57.38   54
 51  \w   -106.00 -67.00   0.50    0.60    --  -96.00 -72.00  57.38   78
 52  \w   -118.00 -68.00   0.50    0.60    --  -96.00 -69.00  68.21  100
 53  \w   -167.00-122.00   0.50    0.60    --  -96.00 -69.00  68.21   90
 54  \w   -152.00 -68.00   0.50    0.60    --  -96.00 -70.00 -76.53  168
 55  \w    -95.00 -70.00   0.50    0.60    --  -96.00 -61.00-180.00   50
 56  \w   -171.00 -69.00   0.50    0.60    --  -96.00 -67.00   1.17  204
 57  \w    -52.00 -10.00   0.50    0.20    --  -43.34 -82.00 141.00   84
 58  \w   -162.00 -63.00   0.50    0.60    --  -96.00 -82.00 141.00  198
 59  \w    -91.00 -63.00   0.50    0.60    --  -96.00 -81.00 -48.26   56
 60  \w   -124.00 -99.00   0.50    0.60    --  -96.00 -81.00 -48.26   50
 61  \w   -146.00-112.00   0.50    0.60    --  -96.00 -82.00-132.88   68
 62  \w   -103.00 -63.00   0.50    0.60    --  -96.00 -82.00-132.88   80
 63  \w    -88.00 -63.00   0.50    0.60    --  -96.00 -81.00 152.59   50
 64  \w     47.00  74.00   0.50    0.60    --  109.59 -82.00 141.00   54
 65  \w     53.00 116.00   0.50    0.60    --  109.59-125.00 120.00  126
 66  \w     84.00 116.00   0.50    0.60    --  109.59-125.00  60.00   64
 67  \w     50.00  76.00   0.50    0.60    --  109.59-125.00  60.00   52
 68  \w     59.00 110.00   0.50    0.60    --  109.59-125.00   0.00  102
 69  \w     77.00 113.00   0.50    0.60    --  109.59-125.00-120.00   72
 70  \w     70.00 115.00   0.50    0.60    --  109.59-125.00-150.00   90
 71  \w     36.00  62.00   0.50    0.60    --  109.59-125.00-150.00   52
 72  \w     36.00  99.00   0.50    0.60    --  109.59 -94.00 -90.00  126
 73  \w     35.00 108.00   0.50    0.60    --  109.59 -94.00   0.00  146
 74  \w     31.00  98.00   0.50    0.20    --   43.34-125.00  90.00  134
 75  \w     31.00  96.00   0.50    0.20    --   43.34-125.00  30.00  130
 76  \w     -3.00  42.00   0.50    0.20    --   43.34 -82.00 141.00   90
;
_diffrn_measurement_device 'four-circle diffractometer'
_diffrn_measurement_device_type 'XtaLAB Synergy, Dualflex, HyPix'
_diffrn_measurement_method '\w scans'
_diffrn_orient_matrix_type 'CrysAlisPro convention (1999,Acta A55,543-557)'
_diffrn_orient_matrix_UB_11 0.0826702000
_diffrn_orient_matrix_UB_12 -0.0513343000
_diffrn_orient_matrix_UB_13 0.0838280000
_diffrn_orient_matrix_UB_21 0.0172096000
_diffrn_orient_matrix_UB_22 0.1455643000
_diffrn_orient_matrix_UB_23 0.0338457000
_diffrn_orient_matrix_UB_31 -0.1449029000
_diffrn_orient_matrix_UB_32 -0.0120219000
_diffrn_orient_matrix_UB_33 0.0518766000
_diffrn_radiation_monochromator mirror
_diffrn_radiation_probe x-ray
_diffrn_radiation_type 'Cu K\a'
_diffrn_radiation_wavelength 1.54184
_diffrn_reflns_av_R_equivalents 0.0235
_diffrn_reflns_av_unetI/netI 0.0085
_diffrn_reflns_Laue_measured_fraction_full 0.999
_diffrn_reflns_Laue_measured_fraction_max 0.980
_diffrn_reflns_limit_h_max 11
_diffrn_reflns_limit_h_min -11
_diffrn_reflns_limit_k_max 12
_diffrn_reflns_limit_k_min -12
_diffrn_reflns_limit_l_max 18
_diffrn_reflns_limit_l_min -17
_diffrn_reflns_number 29776
_diffrn_reflns_point_group_measured_fraction_full 1.000
_diffrn_reflns_point_group_measured_fraction_max 0.962
_diffrn_reflns_theta_full 67.684
_diffrn_reflns_theta_max 75.079
_diffrn_reflns_theta_min 5.359
_diffrn_source 'micro-focus sealed X-ray tube'
_diffrn_source_type 'PhotonJet (Cu) X-ray Source'
_exptl_absorpt_coefficient_mu 0.558
_exptl_absorpt_correction_T_max 1.00000
_exptl_absorpt_correction_T_min 0.73694
_exptl_absorpt_correction_type multi-scan
_exptl_absorpt_process_details
;
CrysAlisPro 1.171.41.110a (Rigaku Oxford Diffraction, 2021)
Empirical absorption correction using spherical harmonics,
implemented in SCALE3 ABSPACK scaling algorithm.
;
_exptl_crystal_colour colourless
_exptl_crystal_colour_primary colourless
_exptl_crystal_density_diffrn 1.231
_exptl_crystal_description block
_exptl_crystal_F_000 536
_exptl_crystal_size_max 0.4
_exptl_crystal_size_mid 0.3
_exptl_crystal_size_min 0.25
_refine_diff_density_max 0.134
_refine_diff_density_min -0.204
_refine_diff_density_rms 0.041
_refine_ls_abs_structure_details
;
 Flack x determined using 1091 quotients [(I+)-(I-)]/[(I+)+(I-)]
 (Parsons, Flack and Wagner, Acta Cryst. B69 (2013) 249-259).
;
_refine_ls_abs_structure_Flack 0.05(8)
_refine_ls_extinction_method none
_refine_ls_goodness_of_fit_ref 1.081
_refine_ls_hydrogen_treatment constr
_refine_ls_matrix_type full
_refine_ls_number_parameters 174
_refine_ls_number_reflns 2680
_refine_ls_number_restraints 0
_refine_ls_restrained_S_all 1.081
_refine_ls_R_factor_all 0.0280
_refine_ls_R_factor_gt 0.0279
_refine_ls_shift/su_max 0.000
_refine_ls_shift/su_mean 0.000
_refine_ls_structure_factor_coef Fsqd
_refine_ls_weighting_details 'w=1/[\s^2^(Fo^2^)+(0.0398P)^2^+0.2456P] where P=(Fo^2^+2Fc^2^)/3'
_refine_ls_weighting_scheme calc
_refine_ls_wR_factor_gt 0.0710
_refine_ls_wR_factor_ref 0.0711
_reflns_Friedel_coverage 0.695
_reflns_Friedel_fraction_full 1.000
_reflns_Friedel_fraction_max 0.937
_reflns_number_gt 2669
_reflns_number_total 2680
_reflns_threshold_expression 'I > 2\s(I)'
_cod_data_source_file d2cc05816b2.cif
_cod_data_source_block -pbpy
_cod_depositor_comments 'Adding full bibliography for 7131110--7131117.cif.'
_cod_database_code 7131111
_shelx_shelxl_version_number 2018/3
_chemical_oxdiff_formula 'C22 N2'
_shelx_space_group_comment
;
The symmetry employed for this shelxl refinement is uniquely defined
by the following loop, which should always be used as a source of
symmetry information in preference to the above space-group names.
They are only intended as comments.
;
_shelx_estimated_absorpt_t_max 0.873
_shelx_estimated_absorpt_t_min 0.807
_reflns_odcompleteness_completeness 100.00
_reflns_odcompleteness_iscentric 1
_reflns_odcompleteness_theta 66.97
_olex2_refinement_description
;
1. Fixed Uiso
 At 1.2 times of:
  All C(H) groups, All C(H,H) groups
 At 1.5 times of:
  All C(H,H,H) groups
2.a Ternary CH refined with riding coordinates:
 C13(H13), C12(H12)
2.b Secondary CH2 refined with riding coordinates:
 C11(H11A,H11B), C17(H17A,H17B)
2.c Aromatic/amide H refined with riding coordinates:
 C7(H7), C10(H10), C4(H4), C3(H3), C2(H2), C1(H1)
2.d Idealised Me refined as rotating group:
 C16(H16A,H16B,H16C), C14(H14A,H14B,H14C)
;
_olex2_submission_special_instructions 'No special instructions were received'
_oxdiff_exptl_absorpt_empirical_details
;
Empirical correction (ABSPACK) includes:
- Absorption correction using spherical harmonics
- Frame scaling
;
_oxdiff_exptl_absorpt_empirical_full_max 1.311
_oxdiff_exptl_absorpt_empirical_full_min 0.660

loop_
_space_group_symop_operation_xyz
'x, y, z'
'-x+1/2, -y, z+1/2'
'-x, y+1/2, -z+1/2'
'x+1/2, -y+1/2, -z'

loop_
_atom_site_label
_atom_site_type_symbol
_atom_site_fract_x
_atom_site_fract_y
_atom_site_fract_z
_atom_site_U_iso_or_equiv
_atom_site_adp_type
_atom_site_occupancy
_atom_site_site_symmetry_order
_atom_site_calc_flag
_atom_site_refinement_flags_posn
_atom_site_refinement_flags_adp
_atom_site_refinement_flags_occupancy
_atom_site_disorder_assembly
_atom_site_disorder_group
N2 N 0.35479(13) 0.68567(12) 0.26039(8) 0.0194(3) Uani 1 1 d . . . . .
N1 N 0.33966(13) 0.53413(13) 0.48247(8) 0.0209(3) Uani 1 1 d . . . . .
C6 C 0.39979(15) 0.61637(14) 0.33349(9) 0.0171(3) Uani 1 1 d . . . . .
C7 C 0.53866(15) 0.55985(14) 0.33953(9) 0.0182(3) Uani 1 1 d . . . . .
H7 H 0.566296 0.510827 0.391941 0.022 Uiso 1 1 calc R U . . .
C10 C 0.44977(16) 0.70058(14) 0.19263(9) 0.0195(3) Uani 1 1 d . . . . .
H10 H 0.419122 0.749792 0.140947 0.023 Uiso 1 1 calc R U . . .
C13 C 0.69861(16) 0.66558(15) 0.11708(9) 0.0195(3) Uani 1 1 d . . . . .
H13 H 0.664430 0.715216 0.062212 0.023 Uiso 1 1 calc R U . . .
C5 C 0.29545(15) 0.60580(13) 0.41031(10) 0.0177(3) Uani 1 1 d . . . . .
C8 C 0.63588(16) 0.57571(14) 0.26863(10) 0.0178(3) Uani 1 1 d . . . . .
C4 C 0.25095(16) 0.52911(16) 0.55419(10) 0.0235(3) Uani 1 1 d . . . . .
H4 H 0.280946 0.477877 0.605116 0.028 Uiso 1 1 calc R U . . .
C9 C 0.59067(15) 0.64884(14) 0.19267(9) 0.0171(3) Uani 1 1 d . . . . .
C3 C 0.16123(17) 0.67107(15) 0.40794(10) 0.0228(3) Uani 1 1 d . . . . .
H3 H 0.131527 0.718585 0.355339 0.027 Uiso 1 1 calc R U . . .
C12 C 0.86919(15) 0.55808(14) 0.18239(10) 0.0207(3) Uani 1 1 d . . . . .
H12 H 0.971066 0.523477 0.177315 0.025 Uiso 1 1 calc R U . . .
C2 C 0.07173(17) 0.66574(16) 0.48329(11) 0.0268(3) Uani 1 1 d . . . . .
H2 H -0.019717 0.710330 0.483337 0.032 Uiso 1 1 calc R U . . .
C1 C 0.11753(17) 0.59449(16) 0.55848(10) 0.0249(3) Uani 1 1 d . . . . .
H1 H 0.059354 0.590395 0.611548 0.030 Uiso 1 1 calc R U . . .
C11 C 0.78984(15) 0.52109(16) 0.27011(10) 0.0211(3) Uani 1 1 d . . . . .
H11A H 0.787232 0.422144 0.276857 0.025 Uiso 1 1 calc R U . . .
H11B H 0.843039 0.558919 0.322500 0.025 Uiso 1 1 calc R U . . .
C16 C 0.85007(17) 0.81263(15) 0.23409(10) 0.0225(3) Uani 1 1 d . . . . .
H16A H 0.822182 0.900745 0.210079 0.034 Uiso 1 1 calc R U . . .
H16B H 0.947976 0.818033 0.260184 0.034 Uiso 1 1 calc R U . . .
H16C H 0.780697 0.785432 0.281011 0.034 Uiso 1 1 calc R U . . .
C17 C 0.76859(16) 0.52484(16) 0.10111(10) 0.0237(3) Uani 1 1 d . . . . .
H17A H 0.701763 0.448387 0.111692 0.028 Uiso 1 1 calc R U . . .
H17B H 0.820140 0.515830 0.042598 0.028 Uiso 1 1 calc R U . . .
C15 C 0.84910(15) 0.70991(14) 0.15816(9) 0.0187(3) Uani 1 1 d . . . . .
C14 C 0.95649(17) 0.75428(16) 0.08490(10) 0.0258(3) Uani 1 1 d . . . . .
H14A H 0.959387 0.686647 0.036745 0.039 Uiso 1 1 calc R U . . .
H14B H 1.053714 0.764014 0.111403 0.039 Uiso 1 1 calc R U . . .
H14C H 0.925150 0.840618 0.059639 0.039 Uiso 1 1 calc R U . . .

loop_
_atom_site_aniso_label
_atom_site_aniso_U_11
_atom_site_aniso_U_22
_atom_site_aniso_U_33
_atom_site_aniso_U_23
_atom_site_aniso_U_13
_atom_site_aniso_U_12
N2 0.0175(6) 0.0197(6) 0.0211(6) -0.0003(5) -0.0016(5) 0.0014(5)
N1 0.0183(6) 0.0229(6) 0.0216(6) 0.0011(5) -0.0002(5) -0.0035(5)
C6 0.0186(6) 0.0138(6) 0.0189(6) -0.0020(5) -0.0012(5) -0.0023(5)
C7 0.0187(6) 0.0172(6) 0.0187(6) 0.0025(5) -0.0010(5) -0.0008(5)
C10 0.0196(7) 0.0209(7) 0.0181(6) 0.0019(5) -0.0039(5) 0.0005(6)
C13 0.0191(6) 0.0227(7) 0.0168(6) 0.0004(5) -0.0011(5) 0.0002(6)
C5 0.0177(6) 0.0153(6) 0.0200(6) -0.0028(5) -0.0008(5) -0.0030(5)
C8 0.0168(6) 0.0153(6) 0.0213(6) -0.0008(5) -0.0016(5) 0.0004(5)
C4 0.0225(7) 0.0268(7) 0.0212(7) 0.0005(6) 0.0006(6) -0.0067(6)
C9 0.0180(6) 0.0167(6) 0.0167(6) -0.0019(5) -0.0018(5) -0.0012(5)
C3 0.0228(7) 0.0204(7) 0.0252(7) 0.0006(6) 0.0013(6) 0.0024(6)
C12 0.0171(6) 0.0189(7) 0.0261(7) 0.0026(6) 0.0036(6) 0.0034(5)
C2 0.0215(7) 0.0248(7) 0.0342(8) -0.0035(7) 0.0063(7) 0.0036(6)
C1 0.0228(7) 0.0272(8) 0.0245(7) -0.0045(6) 0.0059(6) -0.0058(6)
C11 0.0170(7) 0.0209(6) 0.0254(7) 0.0051(6) 0.0009(6) 0.0028(6)
C16 0.0214(7) 0.0207(7) 0.0255(7) 0.0002(6) -0.0024(6) -0.0024(6)
C17 0.0227(7) 0.0237(7) 0.0247(7) -0.0058(6) 0.0049(6) -0.0003(6)
C15 0.0163(6) 0.0195(7) 0.0203(6) 0.0031(5) 0.0001(5) 0.0010(5)
C14 0.0219(7) 0.0276(7) 0.0280(7) 0.0069(6) 0.0040(6) -0.0003(6)

loop_
_atom_type_symbol
_atom_type_description
_atom_type_scat_dispersion_real
_atom_type_scat_dispersion_imag
_atom_type_scat_source
C C 0.0181 0.0091 'International Tables Vol C Tables 4.2.6.8 and 6.1.1.4'
H H 0.0000 0.0000 'International Tables Vol C Tables 4.2.6.8 and 6.1.1.4'
N N 0.0311 0.0180 'International Tables Vol C Tables 4.2.6.8 and 6.1.1.4'

loop_
_geom_angle_atom_site_label_1
_geom_angle_atom_site_label_2
_geom_angle_atom_site_label_3
_geom_angle
_geom_angle_site_symmetry_1
_geom_angle_site_symmetry_3
_geom_angle_publ_flag
C10 N2 C6 117.24(12) . . ?
C4 N1 C5 117.64(13) . . ?
N2 C6 C7 122.52(13) . . ?
N2 C6 C5 116.76(12) . . ?
C7 C6 C5 120.69(12) . . ?
C6 C7 H7 120.2 . . ?
C8 C7 C6 119.62(12) . . ?
C8 C7 H7 120.2 . . ?
N2 C10 H10 117.8 . . ?
N2 C10 C9 124.41(13) . . ?
C9 C10 H10 117.8 . . ?
C9 C13 H13 116.8 . . ?
C9 C13 C17 106.55(12) . . ?
C9 C13 C15 108.90(11) . . ?
C17 C13 H13 116.8 . . ?
C17 C13 C15 87.02(11) . . ?
C15 C13 H13 116.8 . . ?
N1 C5 C6 116.57(12) . . ?
N1 C5 C3 122.26(13) . . ?
C3 C5 C6 121.14(13) . . ?
C7 C8 C9 118.30(13) . . ?
C7 C8 C11 123.34(13) . . ?
C9 C8 C11 118.33(13) . . ?
N1 C4 H4 118.1 . . ?
N1 C4 C1 123.79(14) . . ?
C1 C4 H4 118.1 . . ?
C10 C9 C13 124.86(13) . . ?
C10 C9 C8 117.90(13) . . ?
C8 C9 C13 117.24(13) . . ?
C5 C3 H3 120.4 . . ?
C2 C3 C5 119.14(14) . . ?
C2 C3 H3 120.4 . . ?
C11 C12 H12 115.2 . . ?
C11 C12 C17 108.70(11) . . ?
C11 C12 C15 111.70(12) . . ?
C17 C12 H12 115.2 . . ?
C17 C12 C15 87.61(11) . . ?
C15 C12 H12 115.2 . . ?
C3 C2 H2 120.5 . . ?
C1 C2 C3 119.00(14) . . ?
C1 C2 H2 120.5 . . ?
C4 C1 H1 120.9 . . ?
C2 C1 C4 118.14(14) . . ?
C2 C1 H1 120.9 . . ?
C8 C11 C12 110.22(11) . . ?
C8 C11 H11A 109.6 . . ?
C8 C11 H11B 109.6 . . ?
C12 C11 H11A 109.6 . . ?
C12 C11 H11B 109.6 . . ?
H11A C11 H11B 108.1 . . ?
H16A C16 H16B 109.5 . . ?
H16A C16 H16C 109.5 . . ?
H16B C16 H16C 109.5 . . ?
C15 C16 H16A 109.5 . . ?
C15 C16 H16B 109.5 . . ?
C15 C16 H16C 109.5 . . ?
C13 C17 H17A 114.3 . . ?
C13 C17 H17B 114.3 . . ?
C12 C17 C13 86.38(11) . . ?
C12 C17 H17A 114.3 . . ?
C12 C17 H17B 114.3 . . ?
H17A C17 H17B 111.4 . . ?
C12 C15 C13 85.48(11) . . ?
C16 C15 C13 118.65(12) . . ?
C16 C15 C12 118.73(12) . . ?
C16 C15 C14 108.97(12) . . ?
C14 C15 C13 111.99(11) . . ?
C14 C15 C12 111.40(12) . . ?
C15 C14 H14A 109.5 . . ?
C15 C14 H14B 109.5 . . ?
C15 C14 H14C 109.5 . . ?
H14A C14 H14B 109.5 . . ?
H14A C14 H14C 109.5 . . ?
H14B C14 H14C 109.5 . . ?

loop_
_geom_bond_atom_site_label_1
_geom_bond_atom_site_label_2
_geom_bond_distance
_geom_bond_site_symmetry_2
_geom_bond_publ_flag
N2 C6 1.3467(18) . ?
N2 C10 1.3365(19) . ?
N1 C5 1.3457(18) . ?
N1 C4 1.3379(19) . ?
C6 C7 1.3970(19) . ?
C6 C5 1.4895(18) . ?
C7 H7 0.9500 . ?
C7 C8 1.3858(19) . ?
C10 H10 0.9500 . ?
C10 C9 1.393(2) . ?
C13 H13 1.0000 . ?
C13 C9 1.5030(19) . ?
C13 C17 1.559(2) . ?
C13 C15 1.5730(19) . ?
C5 C3 1.394(2) . ?
C8 C9 1.4008(19) . ?
C8 C11 1.5152(19) . ?
C4 H4 0.9500 . ?
C4 C1 1.389(2) . ?
C3 H3 0.9500 . ?
C3 C2 1.385(2) . ?
C12 H12 1.0000 . ?
C12 C11 1.5322(19) . ?
C12 C17 1.551(2) . ?
C12 C15 1.5637(19) . ?
C2 H2 0.9500 . ?
C2 C1 1.384(2) . ?
C1 H1 0.9500 . ?
C11 H11A 0.9900 . ?
C11 H11B 0.9900 . ?
C16 H16A 0.9800 . ?
C16 H16B 0.9800 . ?
C16 H16C 0.9800 . ?
C16 C15 1.518(2) . ?
C17 H17A 0.9900 . ?
C17 H17B 0.9900 . ?
C15 C14 1.530(2) . ?
C14 H14A 0.9800 . ?
C14 H14B 0.9800 . ?
C14 H14C 0.9800 . ?

loop_
_geom_torsion_atom_site_label_1
_geom_torsion_atom_site_label_2
_geom_torsion_atom_site_label_3
_geom_torsion_atom_site_label_4
_geom_torsion
_geom_torsion_site_symmetry_1
_geom_torsion_site_symmetry_2
_geom_torsion_site_symmetry_3
_geom_torsion_site_symmetry_4
_geom_torsion_publ_flag
N2 C6 C7 C8 0.6(2) . . . . ?
N2 C6 C5 N1 178.66(12) . . . . ?
N2 C6 C5 C3 -3.42(19) . . . . ?
N2 C10 C9 C13 -179.68(13) . . . . ?
N2 C10 C9 C8 0.3(2) . . . . ?
N1 C5 C3 C2 2.0(2) . . . . ?
N1 C4 C1 C2 1.9(2) . . . . ?
C6 N2 C10 C9 0.4(2) . . . . ?
C6 C7 C8 C9 0.06(19) . . . . ?
C6 C7 C8 C11 178.41(13) . . . . ?
C6 C5 C3 C2 -175.78(13) . . . . ?
C7 C6 C5 N1 -3.21(18) . . . . ?
C7 C6 C5 C3 174.71(13) . . . . ?
C7 C8 C9 C10 -0.49(19) . . . . ?
C7 C8 C9 C13 179.48(12) . . . . ?
C7 C8 C11 C12 -178.94(13) . . . . ?
C10 N2 C6 C7 -0.83(19) . . . . ?
C10 N2 C6 C5 177.26(12) . . . . ?
C5 N1 C4 C1 -0.7(2) . . . . ?
C5 C6 C7 C8 -177.38(12) . . . . ?
C5 C3 C2 C1 -0.7(2) . . . . ?
C4 N1 C5 C6 176.57(12) . . . . ?
C4 N1 C5 C3 -1.3(2) . . . . ?
C9 C13 C17 C12 -81.52(12) . . . . ?
C9 C13 C15 C12 79.37(12) . . . . ?
C9 C13 C15 C16 -41.04(17) . . . . ?
C9 C13 C15 C14 -169.36(12) . . . . ?
C9 C8 C11 C12 -0.59(17) . . . . ?
C3 C2 C1 C4 -1.2(2) . . . . ?
C11 C8 C9 C10 -178.92(12) . . . . ?
C11 C8 C9 C13 1.05(19) . . . . ?
C11 C12 C17 C13 84.65(12) . . . . ?
C11 C12 C15 C13 -81.96(12) . . . . ?
C11 C12 C15 C16 38.38(17) . . . . ?
C11 C12 C15 C14 166.18(12) . . . . ?
C17 C13 C9 C10 -134.60(14) . . . . ?
C17 C13 C9 C8 45.43(16) . . . . ?
C17 C13 C15 C12 -27.11(10) . . . . ?
C17 C13 C15 C16 -147.53(12) . . . . ?
C17 C13 C15 C14 84.16(13) . . . . ?
C17 C12 C11 C8 -47.41(15) . . . . ?
C17 C12 C15 C13 27.24(10) . . . . ?
C17 C12 C15 C16 147.58(12) . . . . ?
C17 C12 C15 C14 -84.62(13) . . . . ?
C15 C13 C9 C10 132.85(14) . . . . ?
C15 C13 C9 C8 -47.12(16) . . . . ?
C15 C13 C17 C12 27.32(10) . . . . ?
C15 C12 C11 C8 47.61(16) . . . . ?
C15 C12 C17 C13 -27.48(10) . . . . ?
